data_8100077
loop_
_publ_author_name
'Altin, Erg\"un'
'Kirchmaier, Ralph'
'Lentz, Axel'

_publ_section_title
;
Crystal structure of tetraaqua-bis(pyridine-2,6-dicarboxylato-O,N,
O')-(\m~2~-pyrazino)dinickel(II), [Ni~2~(C~4~H~4~N~2~)(C~7~H~3~NO~4~)
~2~(H~2~O)~4~]
;
_journal_issue 2
_journal_name_full 'Zeitschrift f\"ur Kristallographie - New Crystal Structures'
_journal_page_first 139
_journal_page_last 140
_journal_volume 219
_journal_year 2004
_chemical_formula_moiety '2(Ni +2), 2(C7 H3 N O4 -2), (C4 H4 N2), 4(H2 O)'
_chemical_formula_structural '[Ni2 (C4H4N2) (C7H3NO4)2 (H2O)4]'
_chemical_formula_sum 'C18 H18 N4 Ni2 O12'
_chemical_formula_weight 599.78
_space_group_IT_number 14
_symmetry_cell_setting monoclinic
_symmetry_space_group_name_Hall '-P 2ybc'
_symmetry_space_group_name_H-M 'P 1 21/c 1'
_cell_angle_alpha 90.00
_cell_angle_beta 92.02(3)
_cell_angle_gamma 90.00
_cell_formula_units_Z 2
_cell_length_a 7.5584(16)
_cell_length_b 20.004(3)
_cell_length_c 7.1346(16)
_cell_measurement_temperature 293(2)
_cell_volume 1078.1(4)
_diffrn_ambient_temperature 293(2)
_exptl_crystal_density_diffrn 1.848
_cod_original_sg_symbol_H-M 'P 21/c'
_cod_database_code 8100077

loop_
_symmetry_equiv_pos_as_xyz
'x, y, z'
'-x, y+1/2, -z+1/2'
'-x, -y, -z'
'x, -y-1/2, z-1/2'

loop_
_atom_site_label
_atom_site_type_symbol
_atom_site_fract_x
_atom_site_fract_y
_atom_site_fract_z
_atom_site_U_iso_or_equiv
_atom_site_adp_type
_atom_site_occupancy
_atom_site_symmetry_multiplicity
_atom_site_Wyckoff_symbol
_atom_site_calc_flag
_atom_site_refinement_flags
_atom_site_disorder_assembly
_atom_site_disorder_group
O2 O 0.3111(2) 0.80599(6) 0.33203(17) 0.0334(4) Uani 1 4 e d . . .
O4 O 0.78007(19) 0.51708(6) 0.1190(2) 0.0338(3) Uani 1 4 e d . . .
N2 N 0.1307(2) 0.54043(7) 0.4281(2) 0.0226(3) Uani 1 4 e d . . .
C1 C 0.3409(2) 0.74454(8) 0.3263(2) 0.0224(4) Uani 1 4 e d . . .
C7 C 0.6578(3) 0.54903(9) 0.1849(2) 0.0232(4) Uani 1 4 e d . . .
C5 C 0.8250(3) 0.66096(9) 0.1501(3) 0.0308(4) Uani 1 4 e d . . .
H3 H 0.9273 0.6396 0.1131 0.037 Uiso 1 4 e calc R . .
C4 C 0.8179(3) 0.73000(9) 0.1654(3) 0.0353(5) Uani 1 4 e d . . .
H2 H 0.9172 0.7555 0.1403 0.042 Uiso 1 4 e calc R . .
C6 C 0.6756(2) 0.62489(9) 0.1913(2) 0.0221(4) Uani 1 4 e d . . .
C2 C 0.5196(2) 0.72175(8) 0.2580(2) 0.0213(4) Uani 1 4 e d . . .
C9 C 0.0237(3) 0.56234(9) 0.5593(3) 0.0279(4) Uani 1 4 e d . . .
H5 H 0.0371 0.6058 0.6038 0.033 Uiso 1 4 e calc R . .
C3 C 0.6637(3) 0.76115(9) 0.2178(3) 0.0291(4) Uani 1 4 e d . . .
H1 H 0.6572 0.8075 0.2258 0.035 Uiso 1 4 e calc R . .
C8 C 0.1066(3) 0.47774(9) 0.3688(3) 0.0293(4) Uani 1 4 e d . . .
H4 H 0.1788 0.4607 0.2774 0.035 Uiso 1 4 e calc R . .
O6 O 0.4470(2) 0.59944(7) 0.6009(2) 0.0268(3) Uani 1 4 e d . . .
O5 O 0.2098(2) 0.59796(7) 0.06888(19) 0.0241(3) Uani 1 4 e d . . .
H6 H 0.218(3) 0.5643(11) 0.011(3) 0.036(7) Uiso 1 4 e d . . .
H8 H 0.453(3) 0.5656(11) 0.656(3) 0.032(6) Uiso 1 4 e d . . .
H7 H 0.231(3) 0.6255(11) 0.009(3) 0.020(6) Uiso 1 4 e d . . .
H9 H 0.414(3) 0.6217(11) 0.661(3) 0.023(6) Uiso 1 4 e d . . .
Ni1 Ni 0.33267(3) 0.599978(9) 0.33098(3) 0.01938(10) Uani 1 4 e d . . .
O3 O 0.51681(18) 0.52546(5) 0.25132(18) 0.0256(3) Uani 1 4 e d . . .
N1 N 0.5304(2) 0.65542(7) 0.24508(19) 0.0197(3) Uani 1 4 e d . . .
O1 O 0.23613(18) 0.69893(6) 0.37311(18) 0.0258(3) Uani 1 4 e d . . .

loop_
_atom_site_aniso_label
_atom_site_aniso_U_11
_atom_site_aniso_U_22
_atom_site_aniso_U_33
_atom_site_aniso_U_23
_atom_site_aniso_U_13
_atom_site_aniso_U_12
O2 0.0517(11) 0.0168(6) 0.0325(7) -0.0013(5) 0.0124(7) 0.0077(6)
O4 0.0290(9) 0.0249(7) 0.0479(8) -0.0092(6) 0.0076(6) 0.0066(6)
N2 0.0222(9) 0.0208(7) 0.0250(7) 0.0049(6) 0.0046(6) -0.0031(6)
C1 0.0340(12) 0.0156(8) 0.0177(8) -0.0010(6) 0.0021(7) 0.0027(7)
C7 0.0271(12) 0.0183(8) 0.0241(9) -0.0003(6) 0.0006(8) 0.0029(7)
C5 0.0212(12) 0.0288(10) 0.0427(11) 0.0054(8) 0.0057(9) 0.0009(7)
C4 0.0250(12) 0.0287(10) 0.0524(12) 0.0080(9) 0.0031(9) -0.0085(8)
C6 0.0237(11) 0.0178(8) 0.0250(9) 0.0032(7) 0.0022(7) 0.0017(7)
C2 0.0287(11) 0.0151(8) 0.0200(8) 0.0014(6) -0.0017(7) -0.0004(7)
C9 0.0302(12) 0.0202(8) 0.0338(10) -0.0009(7) 0.0089(8) -0.0046(7)
C3 0.0329(12) 0.0169(8) 0.0373(10) 0.0038(7) -0.0022(8) -0.0050(7)
C8 0.0290(12) 0.0268(9) 0.0329(10) -0.0021(7) 0.0128(8) -0.0040(8)
O6 0.0388(10) 0.0155(7) 0.0263(7) 0.0006(6) 0.0044(6) -0.0006(5)
O5 0.0299(9) 0.0180(7) 0.0248(7) 0.0014(6) 0.0065(6) -0.0028(5)
Ni1 0.02126(17) 0.01354(13) 0.02377(14) 0.00212(8) 0.00689(9) -0.00159(8)
O3 0.0286(8) 0.0135(6) 0.0351(7) 0.0024(5) 0.0068(6) 0.0016(5)
N1 0.0228(9) 0.0146(7) 0.0219(7) 0.0017(5) 0.0031(6) 0.0003(6)
O1 0.0266(8) 0.0197(6) 0.0318(7) 0.0010(5) 0.0111(6) 0.0032(5)

loop_
_geom_bond_atom_site_label_1
_geom_bond_atom_site_label_2
_geom_bond_distance
_geom_bond_site_symmetry_2
_geom_bond_publ_flag
O2 C1 1.251(2) . ?
O4 C7 1.231(2) . ?
N2 C8 1.334(2) . ?
N2 C9 1.332(3) . ?
N2 Ni1 2.0749(15) . ?
C1 O1 1.261(2) . ?
C1 C2 1.522(3) . ?
C7 O3 1.272(2) . ?
C7 C6 1.524(2) . ?
C5 C6 1.380(3) . ?
C5 C4 1.387(3) . ?
C4 C3 1.385(3) . ?
C6 N1 1.325(2) . ?
C2 N1 1.333(2) . ?
C2 C3 1.383(3) . ?
C9 C8 1.383(3) 3_566 ?
C8 C9 1.383(3) 3_566 ?
O6 Ni1 2.0826(15) . ?
O5 Ni1 2.0587(15) . ?
Ni1 N1 1.9755(15) . ?
Ni1 O3 2.1303(13) . ?
Ni1 O1 2.1346(12) . ?
